data_2200716
loop_
_publ_author_name
'B. Sridhar'
'N. Srinivasan'
'R. K. Rajaram'

_publ_section_title
;
 Bis(\b-alanine) hydrogen nitrate
;
_journal_issue 11
_journal_name_full 'Acta Crystallographica Section E'
_journal_page_first o1004
_journal_page_last o1006
_journal_paper_doi 10.1107/S1600536801015793
_journal_volume 57
_journal_year 2001
_chemical_formula_iupac '2C3 H7 N O2, H 1+, N O3 1-'
_chemical_formula_moiety '2C3 H7 N O2, H 1+, N O3 1-'
_chemical_formula_sum 'C6 H15 N3 O7'
_chemical_formula_weight 241.21
_chemical_name_common 'bis(\b-Alanine) H+ nitrate'
_chemical_name_systematic
;
\b-Alanine \b-alaninium nitrate
;
_space_group_IT_number 15
_symmetry_cell_setting monoclinic
_symmetry_space_group_name_Hall '-C 2yc'
_symmetry_space_group_name_H-M 'C 1 2/c 1'
_audit_creation_method SHELXL-97
_cell_angle_alpha 90.00
_cell_angle_beta 113.923(6)
_cell_angle_gamma 90.00
_cell_formula_units_Z 4
_cell_length_a 19.7910(10)
_cell_length_b 5.3220(3)
_cell_length_c 10.9740(10)
_cell_measurement_reflns_used 25
_cell_measurement_temperature 293(2)
_cell_measurement_theta_max 14.034
_cell_measurement_theta_min 11.307
_cell_volume 1056.57(13)
_computing_cell_refinement 'CAD-4 Software'
_computing_data_collection 'CAD-4 Software (Enraf-Nonius, 1989)'
_computing_data_reduction 'CAD-4 Software'
_computing_molecular_graphics 'PLATON (Spek, 1999)'
_computing_publication_material SHELXL97
_computing_structure_refinement 'SHELXL97 (Sheldrick, 1997)'
_computing_structure_solution 'SHELXS97 (Sheldrick, 1997)'
_diffrn_ambient_temperature 293(2)
_diffrn_measured_fraction_theta_full .984
_diffrn_measured_fraction_theta_max .984
_diffrn_measurement_device_type 'Enraf-Nonius sealed tube'
_diffrn_measurement_method \w-2\q
_diffrn_radiation_monochromator graphite
_diffrn_radiation_source 'fine-focus sealed tube'
_diffrn_radiation_type MoK\a
_diffrn_radiation_wavelength .71073
_diffrn_reflns_av_R_equivalents .0135
_diffrn_reflns_av_sigmaI/netI .0121
_diffrn_reflns_limit_h_max 23
_diffrn_reflns_limit_h_min 0
_diffrn_reflns_limit_k_max 6
_diffrn_reflns_limit_k_min 0
_diffrn_reflns_limit_l_max 11
_diffrn_reflns_limit_l_min -13
_diffrn_reflns_number 941
_diffrn_reflns_theta_full 24.97
_diffrn_reflns_theta_max 24.97
_diffrn_reflns_theta_min 2.25
_diffrn_standards_decay_% none
_diffrn_standards_interval_time 60
_diffrn_standards_number 3
_exptl_absorpt_coefficient_mu .138
_exptl_absorpt_correction_T_max .9699
_exptl_absorpt_correction_T_min .8633
_exptl_absorpt_correction_type '\y scan'
_exptl_absorpt_process_details '(North et al., 1968)'
_exptl_crystal_colour colorless
_exptl_crystal_density_diffrn 1.516
_exptl_crystal_density_meas 1.502
_exptl_crystal_density_method 'flotation using a mixture of carbon tetrachloride and xylene'
_exptl_crystal_description needle
_exptl_crystal_F_000 512
_exptl_crystal_size_max .6
_exptl_crystal_size_mid .4
_exptl_crystal_size_min .2
_refine_diff_density_max .314
_refine_diff_density_min -.182
_refine_ls_extinction_coef .103(7)
_refine_ls_extinction_method SHELXL97
_refine_ls_goodness_of_fit_ref 1.093
_refine_ls_hydrogen_treatment refall
_refine_ls_matrix_type full
_refine_ls_number_parameters 104
_refine_ls_number_reflns 914
_refine_ls_number_restraints 0
_refine_ls_restrained_S_all 1.093
_refine_ls_R_factor_all .0400
_refine_ls_R_factor_gt .0334
_refine_ls_shift/su_max <0.001
_refine_ls_shift/su_mean .000
_refine_ls_structure_factor_coef Fsqd
_refine_ls_weighting_details 'calc w = 1/[\s^2^(Fo^2^)+(0.0459P)^2^+0.6820P] where P = (Fo^2^+2Fc^2^)/3'
_refine_ls_weighting_scheme calc
_refine_ls_wR_factor_ref .0916
_reflns_number_gt 798
_reflns_number_total 914
_reflns_threshold_expression I>2\s(I)
_cod_data_source_file ob6076.cif
_cod_data_source_block I
_cod_original_sg_symbol_H-M 'C 2/c'
_cod_database_code 2200716
_cod_database_fobs_code 2200716

loop_
_symmetry_equiv_pos_as_xyz
'x, y, z'
'-x, y, -z+1/2'
'x+1/2, y+1/2, z'
'-x+1/2, y+1/2, -z+1/2'
'-x, -y, -z'
'x, -y, z-1/2'
'-x+1/2, -y+1/2, -z'
'x+1/2, -y+1/2, z-1/2'

loop_
_atom_site_label
_atom_site_fract_x
_atom_site_fract_y
_atom_site_fract_z
_atom_site_U_iso_or_equiv
_atom_site_adp_type
_atom_site_calc_flag
_atom_site_refinement_flags
_atom_site_occupancy
_atom_site_disorder_assembly
_atom_site_disorder_group
_atom_site_type_symbol
O1A .19302(7) .4346(2) .27700(10) .0452(4) Uani d . 1 . . O
O1B .21345(6) .1038(2) .41024(9) .0381(4) Uani d . 1 . . O
H1B .2500 .2500 .5000 .116(14) Uiso d S 1 . . H
C11 .18276(8) .2140(3) .29461(14) .0321(4) Uani d . 1 . . C
C12 .13324(9) .0474(3) .18276(14) .0369(4) Uani d . 1 . . C
H12A .0973(11) -.033(4) .2091(19) .050(5) Uiso d . 1 . . H
H12B .1631(11) -.083(4) .1728(18) .045(5) Uiso d . 1 . . H
C13 .09337(9) .1853(3) .05321(15) .0377(4) Uani d . 1 . . C
H13A .0660(10) .324(4) .0621(17) .042(5) Uiso d . 1 . . H
H13B .0597(11) .077(4) -.015(2) .050(5) Uiso d . 1 . . H
N11 .14535(8) .2912(3) -.00011(14) .0389(4) Uani d . 1 . . N
H1A .1805(12) .375(4) .062(2) .052(5) Uiso d . 1 . . H
H2B .1670(11) .179(4) -.0288(19) .055(6) Uiso d . 1 . . H
H3C .1196(13) .386(4) -.071(2) .061(6) Uiso d . 1 . . H
N1 .5000 .0750(4) .7500 .0379(5) Uani d S 1 . . N
O1 .45215(7) .1894(3) .65579(12) .0553(4) Uani d . 1 . . O
O2 .5000 -.1571(4) .7500 .0753(7) Uani d S 1 . . O

loop_
_atom_site_aniso_label
_atom_site_aniso_U_11
_atom_site_aniso_U_22
_atom_site_aniso_U_33
_atom_site_aniso_U_12
_atom_site_aniso_U_13
_atom_site_aniso_U_23
O1A .0592(8) .0348(7) .0367(6) -.0082(5) .0143(5) -.0005(5)
O1B .0423(6) .0377(7) .0277(6) -.0011(5) .0074(4) .0007(4)
C11 .0317(7) .0343(9) .0303(8) .0006(6) .0126(6) -.0012(6)
C12 .0394(8) .0352(8) .0318(8) -.0027(7) .0100(7) -.0014(6)
C13 .0314(8) .0471(10) .0316(8) -.0014(7) .0097(6) -.0003(7)
N11 .0390(8) .0441(9) .0320(8) -.0008(7) .0127(6) -.0002(6)
N1 .0377(10) .0440(11) .0341(9) .000 .0168(8) .000
O1 .0497(7) .0541(8) .0507(8) .0099(6) .0086(6) .0069(6)
O2 .0956(16) .0438(11) .0539(12) .000 -.0034(11) .000

loop_
_atom_type_symbol
_atom_type_description
_atom_type_scat_dispersion_real
_atom_type_scat_dispersion_imag
_atom_type_scat_source
C C .0033 .0016 'International Tables Vol C Tables 4.2.6.8 and 6.1.1.4'
H H .0000 .0000 'International Tables Vol C Tables 4.2.6.8 and 6.1.1.4'
N N .0061 .0033 'International Tables Vol C Tables 4.2.6.8 and 6.1.1.4'
O O .0106 .0060 'International Tables Vol C Tables 4.2.6.8 and 6.1.1.4'

loop_
_geom_angle_atom_site_label_1
_geom_angle_atom_site_label_2
_geom_angle_atom_site_label_3
_geom_angle_site_symmetry_1
_geom_angle_site_symmetry_3
_geom_angle
C11 O1B H1B . . 112.62(10)
O1A C11 O1B . . 123.06(13)
O1A C11 C12 . . 122.09(13)
O1B C11 C12 . . 114.84(13)
C13 C12 C11 . . 113.58(13)
C13 C12 H12A . . 109.3(11)
C11 C12 H12A . . 109.3(12)
C13 C12 H12B . . 111.1(11)
C11 C12 H12B . . 107.1(11)
H12A C12 H12B . . 106.2(16)
N11 C13 C12 . . 112.02(13)
N11 C13 H13A . . 105.2(11)
C12 C13 H13A . . 112.7(11)
N11 C13 H13B . . 107.2(12)
C12 C13 H13B . . 111.9(12)
H13A C13 H13B . . 107.4(15)
C13 N11 H1A . . 110.2(13)
C13 N11 H2B . . 113.9(14)
H1A N11 H2B . . 106.2(19)
C13 N11 H3C . . 108.4(14)
H1A N11 H3C . . 113(2)
H2B N11 H3C . . 105.5(19)
O2 N1 O1 . 2_656 119.35(10)
O2 N1 O1 . . 119.35(10)
O1 N1 O1 2_656 . 121.3(2)

loop_
_geom_bond_atom_site_label_1
_geom_bond_atom_site_label_2
_geom_bond_site_symmetry_2
_geom_bond_distance
_geom_bond_publ_flag
O1A C11 . 1.2204(19) yes
O1B C11 . 1.3030(17) yes
O1B H1B . 1.2333(10) no
C11 C12 . 1.509(2) ?
C12 C13 . 1.507(2) ?
C12 H12A . .97(2) ?
C12 H12B . .94(2) ?
C13 N11 . 1.486(2) ?
C13 H13A . .94(2) ?
C13 H13B . .96(2) ?
N11 H1A . .87(2) ?
N11 H2B . .87(2) ?
N11 H3C . .89(2) ?
N1 O2 . 1.235(3) yes
N1 O1 2_656 1.2419(15) no
N1 O1 . 1.2419(15) yes

loop_
_geom_hbond_atom_site_label_D
_geom_hbond_atom_site_label_H
_geom_hbond_atom_site_label_A
_geom_hbond_site_symmetry_A
_geom_hbond_distance_DH
_geom_hbond_distance_HA
_geom_hbond_distance_DA
_geom_hbond_angle_DHA
O1B H1B O1B 7_556 1.2333(10) 1.2333(10) 2.467(2) 180.0
N11 H1A O1A . .87(2) 2.29(2) 2.8971(18) 126.5(17)
N11 H1A O1B 4 .87(2) 2.34(2) 3.0517(18) 139.1(17)
N11 H2B O1B 6 .87(2) 2.01(3) 2.877(2) 175(2)
N11 H3C O1 4 .89(2) 2.10(3) 2.908(2) 150(2)
N11 H3C O2 3_454 .89(2) 2.40(2) 3.0779(15) 133.2(18)

loop_
_geom_torsion_atom_site_label_1
_geom_torsion_atom_site_label_2
_geom_torsion_atom_site_label_3
_geom_torsion_atom_site_label_4
_geom_torsion
_geom_torsion_publ_flag
O1A C11 C12 C13 -5.2(2) yes
O1B C11 C12 C13 174.93(13) yes
C11 C12 C13 N11 63.60(19) yes
